data_1532567
loop_
_publ_author_name
'Hyatt, N.C.'
'Gameson, I.'

_publ_section_title
;
 The crystal structure of Hg0.75 Mo0.25 Sr2 Cu O4.5+d, determined
 byneutron powder diffraction
;
_journal_name_full 'Physica C (Amsterdam)'
_journal_page_first 230
_journal_page_last 236
_journal_volume 391
_journal_year 2003
_chemical_formula_sum 'Cu Hg0.75 Mo0.25 O4.6 Sr2'
_chemical_name_systematic '((Hg O2)0.75 (Mo O4)0.25) Sr2 (Cu O2) O0.1'
_space_group_IT_number 123
_symmetry_space_group_name_Hall '-P 4 2'
_symmetry_space_group_name_H-M 'P 4/m m m'
_cell_angle_alpha 90
_cell_angle_beta 90
_cell_angle_gamma 90
_cell_formula_units_Z 1
_cell_length_a 3.7794
_cell_length_b 3.7794
_cell_length_c 8.86
_cell_volume 126.555
_citation_journal_id_ASTM PHYCE6
_cod_data_source_file Hyatt_PHYCE6_2003_877.cif
_cod_data_source_block Cu1Hg0.75Mo0.25O4.6Sr2
_cod_original_formula_sum 'Cu1 Hg0.75 Mo0.25 O4.6 Sr2'
_cod_database_code 1532567

loop_
_symmetry_equiv_pos_as_xyz
x,y,z
-y,x,z
-x,-y,z
y,-x,z
x,-y,-z
y,x,-z
-x,y,-z
-y,-x,-z
-x,-y,-z
y,-x,-z
x,y,-z
-y,x,-z
-x,y,z
-y,-x,z
x,-y,z
y,x,z

loop_
_atom_site_label
_atom_site_type_symbol
_atom_site_fract_x
_atom_site_fract_y
_atom_site_fract_z
_atom_site_occupancy
_atom_site_U_iso_or_equiv
O1 O-2 0.5 0 0.5 1 0.0
O5 O-2 0.5 0.5 0 0.1 0.0
Cu1 Cu+2 0 0 0.5 1 0.0
Sr1 Sr+2 0.5 0.5 0.2958 1 0.0
Mo1 Mo+6 0.11 0 0 0.063 0.0
O4 O-2 0.376 0.376 0 0.126 0.0
Hg1 Hg+2 0 0 0 0.748 0.0
O2 O-2 0 0 0.2225 0.748 0.0
O3 O-2 0.134 0 0.169 0.063 0.0
